data_4029184
loop_
_publ_author_name
'Mali, Sachitanand M.'
'Gopi, Hosahudya N.'

_publ_section_title
;
 Thioacetic Acid/NaSH-Mediated Synthesis of N-Protected Amino Thioacids
 and Their Utility in Peptide Synthesis.
;
_journal_issue 6
_journal_name_full 'The Journal of organic chemistry'
_journal_page_first 2377
_journal_page_last 2383
_journal_paper_doi 10.1021/jo402872p
_journal_volume 79
_journal_year 2014
_chemical_compound_source synthesis
_chemical_formula_sum 'C18 H32 N2 O6 S2'
_chemical_formula_weight 436.58
_chemical_name_common (Boc-Aib-S)2
_space_group_IT_number 29
_symmetry_cell_setting orthorhombic
_symmetry_space_group_name_Hall 'P 2c -2ac'
_symmetry_space_group_name_H-M 'P c a 21'
_atom_sites_solution_hydrogens geom
_atom_sites_solution_primary direct
_atom_sites_solution_secondary difmap
_audit_creation_method SHELXL-97
_cell_angle_alpha 90.00
_cell_angle_beta 90.00
_cell_angle_gamma 90.00
_cell_formula_units_Z 4
_cell_length_a 23.375(11)
_cell_length_b 9.575(4)
_cell_length_c 10.580(5)
_cell_measurement_temperature 100(2)
_cell_volume 2368.0(19)
_computing_structure_refinement 'SHELXL-97 (Sheldrick, 2008)'
_computing_structure_solution 'SHELXS-97 (Sheldrick, 2008)'
_diffrn_ambient_temperature 100(2)
_diffrn_measured_fraction_theta_full 0.987
_diffrn_measured_fraction_theta_max 0.987
_diffrn_radiation_monochromator graphite
_diffrn_radiation_probe x-ray
_diffrn_radiation_type MoK\a
_diffrn_radiation_wavelength 0.71073
_diffrn_reflns_av_R_equivalents 0.0806
_diffrn_reflns_av_sigmaI/netI 0.0974
_diffrn_reflns_limit_h_max 32
_diffrn_reflns_limit_h_min -17
_diffrn_reflns_limit_k_max 13
_diffrn_reflns_limit_k_min -10
_diffrn_reflns_limit_l_max 14
_diffrn_reflns_limit_l_min -14
_diffrn_reflns_number 23816
_diffrn_reflns_theta_full 29.74
_diffrn_reflns_theta_max 29.74
_diffrn_reflns_theta_min 1.74
_diffrn_source 'fine-focus sealed tube'
_exptl_absorpt_coefficient_mu 0.258
_exptl_absorpt_correction_T_max 0.992
_exptl_absorpt_correction_T_min 0.982
_exptl_absorpt_correction_type multi-scan
_exptl_absorpt_process_details SADABS
_exptl_crystal_colour colorless
_exptl_crystal_density_diffrn 1.225
_exptl_crystal_density_method 'not measured'
_exptl_crystal_description 'rod shape'
_exptl_crystal_F_000 936
_exptl_crystal_recrystallization_method EtOAc/n-hexane
_exptl_crystal_size_max 0.1
_exptl_crystal_size_mid 0.06
_exptl_crystal_size_min 0.03
_refine_diff_density_max 0.205
_refine_diff_density_min -0.249
_refine_diff_density_rms 0.044
_refine_ls_abs_structure_details 'Flack H D (1983), Acta Cryst. A39, 876-881'
_refine_ls_abs_structure_Flack 0.12(5)
_refine_ls_extinction_method none
_refine_ls_goodness_of_fit_ref 0.766
_refine_ls_hydrogen_treatment mixed
_refine_ls_matrix_type full
_refine_ls_number_parameters 263
_refine_ls_number_reflns 6601
_refine_ls_number_restraints 1
_refine_ls_restrained_S_all 0.766
_refine_ls_R_factor_all 0.0748
_refine_ls_R_factor_gt 0.0386
_refine_ls_shift/su_max 0.001
_refine_ls_shift/su_mean 0.000
_refine_ls_structure_factor_coef Fsqd
_refine_ls_weighting_details 'calc w=1/[\s^2^(Fo^2^)+(0.0312P)^2^+0.0000P] where P=(Fo^2^+2Fc^2^)/3'
_refine_ls_weighting_scheme calc
_refine_ls_wR_factor_gt 0.0680
_refine_ls_wR_factor_ref 0.0767
_reflns_number_gt 4198
_reflns_number_total 6601
_reflns_threshold_expression >2sigma(I)
_cod_data_source_file jo402872p_si_002.cif
_cod_data_source_block SM_Aib-S-Dimer
_cod_original_cell_volume 2368.1(19)
_cod_original_sg_symbol_H-M Pca21
_cod_database_code 4029184

loop_
_symmetry_equiv_pos_as_xyz
'x, y, z'
'-x, -y, z+1/2'
'-x+1/2, y, z+1/2'
'x+1/2, -y, z'

loop_
_atom_site_label
_atom_site_type_symbol
_atom_site_fract_x
_atom_site_fract_y
_atom_site_fract_z
_atom_site_U_iso_or_equiv
_atom_site_adp_type
_atom_site_occupancy
_atom_site_symmetry_multiplicity
_atom_site_calc_flag
_atom_site_refinement_flags
S1 S 0.09094(2) 0.16289(6) 0.87942(5) 0.03007(12) Uani 1 1 d .
S2 S 0.15515(2) 0.20034(6) 0.75371(6) 0.03141(13) Uani 1 1 d .
O1 O -0.04893(6) 0.29095(14) 1.07891(12) 0.0292(3) Uani 1 1 d .
O6 O 0.30199(6) 0.32454(16) 0.59110(13) 0.0351(4) Uani 1 1 d .
O2 O -0.04133(6) 0.33007(15) 0.86627(14) 0.0335(4) Uani 1 1 d .
O4 O 0.17104(7) -0.07191(17) 0.79766(15) 0.0436(4) Uani 1 1 d .
O5 O 0.29047(6) 0.17985(15) 0.76198(15) 0.0339(3) Uani 1 1 d .
O3 O 0.04775(6) 0.08140(16) 0.65956(13) 0.0316(4) Uani 1 1 d .
N1 N -0.02490(7) 0.11567(18) 0.95320(15) 0.0243(4) Uani 1 1 d .
H1 H -0.0208 0.0710 1.0231 0.029 Uiso 1 1 calc R
N2 N 0.24433(8) 0.14284(18) 0.57530(16) 0.0279(4) Uani 1 1 d .
H2 H 0.2357 0.1785 0.5032 0.033 Uiso 1 1 calc R
C3 C -0.13039(10) 0.4477(3) 1.0539(2) 0.0432(6) Uani 1 1 d .
H3A H -0.1279 0.4422 0.9635 0.065 Uiso 1 1 calc R
H3B H -0.1461 0.5365 1.0777 0.065 Uiso 1 1 calc R
H3C H -0.1547 0.3743 1.0846 0.065 Uiso 1 1 calc R
C1 C -0.07131(9) 0.4319(2) 1.1106(2) 0.0283(5) Uani 1 1 d .
C5 C -0.03924(9) 0.2538(2) 0.95746(18) 0.0232(4) Uani 1 1 d .
C6 C -0.01628(9) 0.0408(2) 0.83417(18) 0.0246(5) Uani 1 1 d .
C9 C 0.03820(9) 0.0942(2) 0.77073(19) 0.0237(4) Uani 1 1 d .
C10 C 0.18327(9) 0.0235(2) 0.73121(19) 0.0276(5) Uani 1 1 d .
C11 C 0.21960(8) 0.0082(2) 0.6107(2) 0.0263(5) Uani 1 1 d .
C14 C 0.28061(9) 0.2134(2) 0.6532(2) 0.0275(5) Uani 1 1 d .
C15 C 0.33166(10) 0.4374(2) 0.6623(2) 0.0348(5) Uani 1 1 d .
C18 C 0.29002(10) 0.5010(2) 0.7555(2) 0.0422(6) Uani 1 1 d .
H18A H 0.2544 0.5201 0.7137 0.063 Uiso 1 1 calc R
H18B H 0.3056 0.5864 0.7882 0.063 Uiso 1 1 calc R
H18C H 0.2836 0.4368 0.8238 0.063 Uiso 1 1 calc R
C2 C -0.07416(13) 0.4265(3) 1.2544(2) 0.0546(7) Uani 1 1 d .
H2A H -0.0982 0.3503 1.2800 0.082 Uiso 1 1 calc R
H2B H -0.0897 0.5126 1.2858 0.082 Uiso 1 1 calc R
H2C H -0.0364 0.4133 1.2879 0.082 Uiso 1 1 calc R
C4 C -0.03069(11) 0.5460(2) 1.0678(2) 0.0412(6) Uani 1 1 d .
H4A H 0.0074 0.5244 1.0955 0.062 Uiso 1 1 calc R
H4B H -0.0424 0.6336 1.1034 0.062 Uiso 1 1 calc R
H4C H -0.0313 0.5523 0.9772 0.062 Uiso 1 1 calc R
C8 C -0.00477(10) -0.1132(2) 0.8669(2) 0.0337(5) Uani 1 1 d .
H8A H 0.0273 -0.1191 0.9232 0.051 Uiso 1 1 calc R
H8B H 0.0034 -0.1641 0.7909 0.051 Uiso 1 1 calc R
H8C H -0.0379 -0.1524 0.9070 0.051 Uiso 1 1 calc R
C7 C -0.06716(9) 0.0515(2) 0.7436(2) 0.0355(5) Uani 1 1 d .
H7A H -0.1004 0.0116 0.7826 0.053 Uiso 1 1 calc R
H7B H -0.0586 0.0018 0.6671 0.053 Uiso 1 1 calc R
H7C H -0.0743 0.1479 0.7243 0.053 Uiso 1 1 calc R
C13 C 0.26480(10) -0.1052(2) 0.6266(2) 0.0390(6) Uani 1 1 d .
H13A H 0.2837 -0.1209 0.5472 0.059 Uiso 1 1 calc R
H13B H 0.2468 -0.1901 0.6540 0.059 Uiso 1 1 calc R
H13C H 0.2924 -0.0761 0.6884 0.059 Uiso 1 1 calc R
C16 C 0.38573(10) 0.3820(3) 0.7232(2) 0.0442(7) Uani 1 1 d .
H16A H 0.3758 0.3197 0.7908 0.066 Uiso 1 1 calc R
H16B H 0.4077 0.4586 0.7561 0.066 Uiso 1 1 calc R
H16C H 0.4080 0.3328 0.6613 0.066 Uiso 1 1 calc R
C17 C 0.34552(14) 0.5411(3) 0.5580(3) 0.0592(8) Uani 1 1 d .
H17A H 0.3721 0.4997 0.4999 0.089 Uiso 1 1 calc R
H17B H 0.3622 0.6235 0.5943 0.089 Uiso 1 1 calc R
H17C H 0.3110 0.5656 0.5140 0.089 Uiso 1 1 calc R
C12 C 0.17702(10) -0.0321(3) 0.5063(2) 0.0360(6) Uani 1 1 d .
H12A H 0.1485 0.0395 0.4984 0.054 Uiso 1 1 calc R
H12B H 0.1589 -0.1190 0.5277 0.054 Uiso 1 1 calc R
H12C H 0.1970 -0.0421 0.4276 0.054 Uiso 1 1 calc R

loop_
_atom_site_aniso_label
_atom_site_aniso_U_11
_atom_site_aniso_U_22
_atom_site_aniso_U_33
_atom_site_aniso_U_23
_atom_site_aniso_U_13
_atom_site_aniso_U_12
S1 0.0294(3) 0.0362(3) 0.0246(2) -0.0064(3) 0.0014(2) -0.0025(3)
S2 0.0288(3) 0.0263(3) 0.0392(3) -0.0001(3) 0.0058(3) -0.0018(2)
O1 0.0465(9) 0.0221(8) 0.0190(7) -0.0030(6) 0.0042(6) 0.0102(7)
O6 0.0398(9) 0.0350(10) 0.0306(8) 0.0013(8) 0.0005(7) -0.0146(7)
O2 0.0497(9) 0.0279(8) 0.0230(8) 0.0043(7) 0.0056(7) 0.0084(7)
O4 0.0564(11) 0.0322(10) 0.0423(10) 0.0149(8) 0.0149(8) 0.0044(8)
O5 0.0332(8) 0.0382(9) 0.0302(8) 0.0032(8) -0.0057(7) -0.0044(7)
O3 0.0371(9) 0.0382(9) 0.0195(7) -0.0043(7) 0.0061(6) -0.0063(7)
N1 0.0352(11) 0.0197(10) 0.0179(8) 0.0002(7) 0.0044(7) 0.0030(8)
N2 0.0296(10) 0.0278(10) 0.0263(9) 0.0039(8) -0.0037(8) -0.0075(8)
C3 0.0359(14) 0.0425(16) 0.0511(15) -0.0095(13) 0.0028(11) 0.0087(12)
C1 0.0391(13) 0.0205(11) 0.0251(10) -0.0050(9) 0.0027(10) 0.0075(10)
C5 0.0247(11) 0.0231(12) 0.0217(10) -0.0025(9) 0.0017(9) 0.0026(9)
C6 0.0299(12) 0.0234(12) 0.0204(10) -0.0038(9) 0.0056(8) 0.0005(9)
C9 0.0288(11) 0.0184(11) 0.0238(11) -0.0011(9) 0.0018(9) 0.0014(8)
C10 0.0277(11) 0.0274(12) 0.0278(12) 0.0003(10) -0.0049(9) 0.0012(9)
C11 0.0243(11) 0.0269(12) 0.0279(11) 0.0005(9) 0.0002(9) -0.0026(9)
C14 0.0245(11) 0.0267(13) 0.0313(12) -0.0015(10) 0.0002(9) -0.0018(9)
C15 0.0393(13) 0.0303(13) 0.0349(12) -0.0053(11) 0.0012(11) -0.0112(11)
C18 0.0408(13) 0.0392(14) 0.0465(14) -0.0010(14) -0.0042(13) 0.0055(11)
C2 0.105(2) 0.0348(15) 0.0238(12) -0.0070(12) 0.0072(14) 0.0237(14)
C4 0.0454(16) 0.0278(14) 0.0504(15) -0.0058(12) -0.0024(12) 0.0025(11)
C8 0.0498(14) 0.0221(11) 0.0293(12) -0.0041(11) 0.0066(11) -0.0008(10)
C7 0.0332(12) 0.0448(14) 0.0285(12) -0.0080(12) 0.0000(10) -0.0023(10)
C13 0.0361(15) 0.0365(14) 0.0444(14) -0.0007(12) 0.0050(12) 0.0048(11)
C16 0.0290(13) 0.0430(15) 0.0606(18) -0.0158(13) 0.0003(12) -0.0060(11)
C17 0.083(2) 0.0422(17) 0.0526(17) 0.0002(14) 0.0110(15) -0.0237(16)
C12 0.0371(13) 0.0389(15) 0.0321(13) -0.0022(11) -0.0045(10) -0.0075(11)

loop_
_atom_type_symbol
_atom_type_description
_atom_type_scat_dispersion_real
_atom_type_scat_dispersion_imag
_atom_type_scat_source
C C 0.0033 0.0016 'International Tables Vol C Tables 4.2.6.8 and 6.1.1.4'
H H 0.0000 0.0000 'International Tables Vol C Tables 4.2.6.8 and 6.1.1.4'
N N 0.0061 0.0033 'International Tables Vol C Tables 4.2.6.8 and 6.1.1.4'
O O 0.0106 0.0060 'International Tables Vol C Tables 4.2.6.8 and 6.1.1.4'
S S 0.1246 0.1234 'International Tables Vol C Tables 4.2.6.8 and 6.1.1.4'

loop_
_geom_angle_atom_site_label_1
_geom_angle_atom_site_label_2
_geom_angle_atom_site_label_3
_geom_angle
C9 S1 S2 98.69(8)
C10 S2 S1 100.75(8)
C5 O1 C1 120.81(15)
C14 O6 C15 119.99(16)
C5 N1 C6 122.47(16)
C5 N1 H1 118.8
C6 N1 H1 118.8
C14 N2 C11 121.93(17)
C14 N2 H2 119.0
C11 N2 H2 119.0
C1 C3 H3A 109.5
C1 C3 H3B 109.5
H3A C3 H3B 109.5
C1 C3 H3C 109.5
H3A C3 H3C 109.5
H3B C3 H3C 109.5
O1 C1 C3 108.82(18)
O1 C1 C4 111.50(18)
C3 C1 C4 112.39(19)
O1 C1 C2 102.12(16)
C3 C1 C2 111.1(2)
C4 C1 C2 110.5(2)
O2 C5 O1 126.28(19)
O2 C5 N1 124.59(18)
O1 C5 N1 109.10(17)
N1 C6 C9 109.23(17)
N1 C6 C7 113.52(17)
C9 C6 C7 110.50(17)
N1 C6 C8 107.45(16)
C9 C6 C8 105.89(16)
C7 C6 C8 109.93(18)
O3 C9 C6 123.36(19)
O3 C9 S1 122.13(16)
C6 C9 S1 114.22(14)
O4 C10 C11 123.3(2)
O4 C10 S2 123.22(17)
C11 C10 S2 113.20(15)
N2 C11 C13 112.49(17)
N2 C11 C12 107.08(17)
C13 C11 C12 110.44(19)
N2 C11 C10 110.25(17)
C13 C11 C10 111.05(18)
C12 C11 C10 105.20(17)
O5 C14 O6 126.84(19)
O5 C14 N2 124.0(2)
O6 C14 N2 109.15(18)
O6 C15 C18 108.80(18)
O6 C15 C16 110.50(19)
C18 C15 C16 113.6(2)
O6 C15 C17 101.93(18)
C18 C15 C17 110.3(2)
C16 C15 C17 111.1(2)
C15 C18 H18A 109.5
C15 C18 H18B 109.5
H18A C18 H18B 109.5
C15 C18 H18C 109.5
H18A C18 H18C 109.5
H18B C18 H18C 109.5
C1 C2 H2A 109.5
C1 C2 H2B 109.5
H2A C2 H2B 109.5
C1 C2 H2C 109.5
H2A C2 H2C 109.5
H2B C2 H2C 109.5
C1 C4 H4A 109.5
C1 C4 H4B 109.5
H4A C4 H4B 109.5
C1 C4 H4C 109.5
H4A C4 H4C 109.5
H4B C4 H4C 109.5
C6 C8 H8A 109.5
C6 C8 H8B 109.5
H8A C8 H8B 109.5
C6 C8 H8C 109.5
H8A C8 H8C 109.5
H8B C8 H8C 109.5
C6 C7 H7A 109.5
C6 C7 H7B 109.5
H7A C7 H7B 109.5
C6 C7 H7C 109.5
H7A C7 H7C 109.5
H7B C7 H7C 109.5
C11 C13 H13A 109.5
C11 C13 H13B 109.5
H13A C13 H13B 109.5
C11 C13 H13C 109.5
H13A C13 H13C 109.5
H13B C13 H13C 109.5
C15 C16 H16A 109.5
C15 C16 H16B 109.5
H16A C16 H16B 109.5
C15 C16 H16C 109.5
H16A C16 H16C 109.5
H16B C16 H16C 109.5
C15 C17 H17A 109.5
C15 C17 H17B 109.5
H17A C17 H17B 109.5
C15 C17 H17C 109.5
H17A C17 H17C 109.5
H17B C17 H17C 109.5
C11 C12 H12A 109.5
C11 C12 H12B 109.5
H12A C12 H12B 109.5
C11 C12 H12C 109.5
H12A C12 H12C 109.5
H12B C12 H12C 109.5

loop_
_geom_bond_atom_site_label_1
_geom_bond_atom_site_label_2
_geom_bond_distance
S1 C9 1.810(2)
S1 S2 2.0372(10)
S2 C10 1.832(2)
O1 C5 1.352(2)
O1 C1 1.486(2)
O6 C14 1.347(3)
O6 C15 1.488(3)
O2 C5 1.211(2)
O4 C10 1.188(3)
O5 C14 1.217(3)
O3 C9 1.203(2)
N1 C5 1.365(3)
N1 C6 1.463(2)
N1 H1 0.8600
N2 C14 1.362(3)
N2 C11 1.462(3)
N2 H2 0.8600
C3 C1 1.513(3)
C3 H3A 0.9600
C3 H3B 0.9600
C3 H3C 0.9600
C1 C4 1.517(3)
C1 C2 1.524(3)
C6 C9 1.527(3)
C6 C7 1.531(3)
C6 C8 1.538(3)
C10 C11 1.539(3)
C11 C13 1.524(3)
C11 C12 1.536(3)
C15 C18 1.514(3)
C15 C16 1.514(3)
C15 C17 1.519(3)
C18 H18A 0.9600
C18 H18B 0.9600
C18 H18C 0.9600
C2 H2A 0.9600
C2 H2B 0.9600
C2 H2C 0.9600
C4 H4A 0.9600
C4 H4B 0.9600
C4 H4C 0.9600
C8 H8A 0.9600
C8 H8B 0.9600
C8 H8C 0.9600
C7 H7A 0.9600
C7 H7B 0.9600
C7 H7C 0.9600
C13 H13A 0.9600
C13 H13B 0.9600
C13 H13C 0.9600
C16 H16A 0.9600
C16 H16B 0.9600
C16 H16C 0.9600
C17 H17A 0.9600
C17 H17B 0.9600
C17 H17C 0.9600
C12 H12A 0.9600
C12 H12B 0.9600
C12 H12C 0.9600
